data_1568682
loop_
_publ_author_name
'Jena, Rashmi'
'Benner, Florian'
'Delano, 4th, Francis'
'Holmes, Daniel'
'McCracken, John'
'Demir, Selvan'
'Odom, Aaron L.'

_publ_section_title
;
 A rare isocyanide derived from an unprecedented neutral yttrium(ii)
 bis(amide) complex.
;
_journal_issue 16
_journal_name_full 'Chemical science'
_journal_page_first 4257
_journal_page_last 4264
_journal_paper_doi 10.1039/d3sc00171g
_journal_volume 14
_journal_year 2023
_chemical_formula_moiety 'C72 H100 N2 Y, C4 H8 O'
_chemical_formula_sum 'C76 H108 N2 O Y'
_chemical_formula_weight 1154.55
_space_group_crystal_system monoclinic
_space_group_IT_number 15
_space_group_name_Hall '-C 2yc'
_space_group_name_H-M_alt 'C 1 2/c 1'
_atom_sites_solution_hydrogens mixed
_atom_sites_solution_primary dual
_audit_creation_date 2022-07-15
_audit_creation_method
;
Olex2 1.3
(compiled 2020.11.12 svn.r5f609507 for OlexSys, GUI svn.r6408)
;
_audit_update_record
;
2022-09-15 deposited with the CCDC.	2023-03-21 downloaded from the CCDC.
;
_cell_angle_alpha 90
_cell_angle_beta 106.062(2)
_cell_angle_gamma 90
_cell_formula_units_Z 4
_cell_length_a 18.0163(3)
_cell_length_b 17.0386(3)
_cell_length_c 22.7773(4)
_cell_measurement_reflns_used 14802
_cell_measurement_temperature 100.00(10)
_cell_measurement_theta_max 75.4650
_cell_measurement_theta_min 3.6150
_cell_volume 6719.1(2)
_computing_cell_refinement 'CrysAlisPro 1.171.41.100a (Rigaku OD, 2021)'
_computing_data_collection 'CrysAlisPro 1.171.41.100a (Rigaku OD, 2021)'
_computing_data_reduction 'CrysAlisPro 1.171.41.100a (Rigaku OD, 2021)'
_computing_molecular_graphics 'Olex2 1.3 (Dolomanov et al., 2009)'
_computing_publication_material 'Olex2 1.3 (Dolomanov et al., 2009)'
_computing_structure_refinement 'SHELXL 2013/3 (Sheldrick, 2015)'
_computing_structure_solution 'SHELXT 2014/4 (Sheldrick, 2014)'
_diffrn_ambient_environment N~2~
_diffrn_ambient_temperature 100.00(10)
_diffrn_detector 'Hybrid Pixel Array Detector'
_diffrn_detector_area_resol_mean 10.0000
_diffrn_detector_type HyPix
_diffrn_measured_fraction_theta_full 0.995
_diffrn_measured_fraction_theta_max 0.938
_diffrn_measurement_details
;
List of Runs (angles in degrees, time in seconds):

  # Type    Start    End  Width  t~exp~   \w     \q     \k     \f   Frames
#--------------------------------------------------------------------------
  1  \w     -4.00  22.00   0.50   12.00    --  -47.36  94.00-133.00   52
  2  \w     17.00  43.00   0.50   12.00    --   47.36 -94.00 115.00   52
  3  \w    -72.00 -46.00   0.50   48.00    --  -91.75  94.00-133.00   52
  4  \w   -159.00 -85.00   0.50   48.00    --  -91.75 -94.00 115.00  148
  5  \w    127.00 153.00   0.50   48.00    --  106.58  94.00-133.00   52
  6  \w     40.00 102.00   0.50   48.00    --  106.58 -94.00 115.00  124
  7  \w    -26.00  26.00   0.50   12.00    --  -47.36  19.00 -30.00  104
  8  \w    -16.00  25.00   0.50   12.00    --  -47.36  19.00-150.00   82
  9  \w    -26.00  10.00   0.50   12.00    --   47.36 -19.00-180.00   72
 10  \w     46.00 120.00   0.50   12.00    --   47.36  19.00 -30.00  148
 11  \w   -162.00-127.00   0.50   48.00    --  -91.75 -77.00  30.00   70
 12  \w    -50.00 -21.00   0.50   48.00    --  -91.75  45.00   0.00   58
 13  \w   -162.00-137.00   0.50   48.00    --  -91.75 -77.00   0.00   50
 14  \w    -47.00 -20.00   0.50   48.00    --  -91.75  45.00  60.00   54
 15  \w    -52.00 -22.00   0.50   48.00    --  -91.75  45.00 150.00   60
 16  \w   -158.00-133.00   0.50   48.00    --  -91.75 -61.00 -90.00   50
 17  \w   -153.00-122.00   0.50   48.00    --  -91.75 -45.00-120.00   62
 18  \w    -72.00 -31.00   0.50   48.00    --  -91.75  61.00-150.00   82
 19  \w     37.00  65.00   0.50   48.00    --  106.58 -61.00 -90.00   56
 20  \w    144.00 178.00   0.50   48.00    --  106.58  45.00 120.00   68
 21  \w     37.00  70.00   0.50   48.00    --  106.58 -61.00-180.00   66
 22  \w    145.00 177.00   0.50   48.00    --  106.58 125.00 -60.00   64
 23  \w     39.00  69.00   0.50   48.00    --  106.58 -61.00 -60.00   60
 24  \w     45.00  70.00   0.50   48.00    --  106.58 -61.00 120.00   50
 25  \w    127.00 177.00   0.50   48.00    --  106.58  61.00-180.00  100
 26  \w     40.00  66.00   0.50   48.00    --  106.58 -61.00 150.00   52
 27  \w    127.00 173.00   0.50   48.00    --  106.58  77.00 -90.00   92
;
_diffrn_measurement_device 'four-circle diffractometer'
_diffrn_measurement_device_type 'XtaLAB Synergy, Dualflex, HyPix'
_diffrn_measurement_method '\w scans'
_diffrn_orient_matrix_type 'CrysAlisPro convention (1999,Acta A55,543-557)'
_diffrn_orient_matrix_UB_11 0.0253286000
_diffrn_orient_matrix_UB_12 -0.0828540000
_diffrn_orient_matrix_UB_13 0.0244312000
_diffrn_orient_matrix_UB_21 -0.0367281000
_diffrn_orient_matrix_UB_22 0.0132454000
_diffrn_orient_matrix_UB_23 0.0527913000
_diffrn_orient_matrix_UB_31 -0.0769941000
_diffrn_orient_matrix_UB_32 -0.0336392000
_diffrn_orient_matrix_UB_33 -0.0396349000
_diffrn_radiation_monochromator mirror
_diffrn_radiation_probe x-ray
_diffrn_radiation_type 'Cu K\a'
_diffrn_radiation_wavelength 1.54184
_diffrn_reflns_av_R_equivalents 0.0295
_diffrn_reflns_av_unetI/netI 0.0278
_diffrn_reflns_Laue_measured_fraction_full 0.995
_diffrn_reflns_Laue_measured_fraction_max 0.938
_diffrn_reflns_limit_h_max 21
_diffrn_reflns_limit_h_min -22
_diffrn_reflns_limit_k_max 19
_diffrn_reflns_limit_k_min -20
_diffrn_reflns_limit_l_max 27
_diffrn_reflns_limit_l_min -27
_diffrn_reflns_number 23782
_diffrn_reflns_point_group_measured_fraction_full 0.995
_diffrn_reflns_point_group_measured_fraction_max 0.938
_diffrn_reflns_theta_full 67.684
_diffrn_reflns_theta_max 76.963
_diffrn_reflns_theta_min 3.640
_diffrn_source 'micro-focus sealed X-ray tube'
_diffrn_source_type 'PhotonJet (Cu) X-ray Source'
_exptl_absorpt_coefficient_mu 1.539
_exptl_absorpt_correction_T_max 1.000
_exptl_absorpt_correction_T_min 0.835
_exptl_absorpt_correction_type gaussian
_exptl_absorpt_process_details
;
CrysAlisPro 1.171.41.100a (Rigaku Oxford Diffraction, 2021)
Numerical absorption correction based on gaussian integration over
a multifaceted crystal model
Empirical absorption correction using spherical harmonics,
implemented in SCALE3 ABSPACK scaling algorithm.
;
_exptl_crystal_colour 'metallic light brown'
_exptl_crystal_colour_lustre metallic
_exptl_crystal_colour_modifier light
_exptl_crystal_colour_primary brown
_exptl_crystal_density_diffrn 1.141
_exptl_crystal_description irregular
_exptl_crystal_F_000 2500
_exptl_crystal_size_max 0.076
_exptl_crystal_size_mid 0.059
_exptl_crystal_size_min 0.024
_refine_diff_density_max 0.594
_refine_diff_density_min -0.697
_refine_diff_density_rms 0.059
_refine_ls_extinction_method none
_refine_ls_goodness_of_fit_ref 1.033
_refine_ls_hydrogen_treatment mixed
_refine_ls_matrix_type full
_refine_ls_number_parameters 427
_refine_ls_number_reflns 6674
_refine_ls_number_restraints 198
_refine_ls_restrained_S_all 1.036
_refine_ls_R_factor_all 0.0446
_refine_ls_R_factor_gt 0.0417
_refine_ls_shift/su_max 0.000
_refine_ls_shift/su_mean 0.000
_refine_ls_structure_factor_coef Fsqd
_refine_ls_weighting_details 'w=1/[\s^2^(Fo^2^)+(0.0651P)^2^+10.2826P] where P=(Fo^2^+2Fc^2^)/3'
_refine_ls_weighting_scheme calc
_refine_ls_wR_factor_gt 0.1130
_refine_ls_wR_factor_ref 0.1150
_reflns_Friedel_coverage 0.000
_reflns_number_gt 6185
_reflns_number_total 6674
_reflns_threshold_expression 'I > 2\s(I)'
_cod_data_source_file d3sc00171g2.cif
_cod_data_source_block rjii-95
_cod_depositor_comments 'Adding full bibliography for 1568682--1568684.cif.'
_cod_database_code 1568682
_shelxl_version_number 2013-3
_chemical_oxdiff_formula C72H100N2Y
_chemical_oxdiff_usercomment 3-22-21
_shelx_space_group_comment
;
The symmetry employed for this shelxl refinement is uniquely defined
by the following loop, which should always be used as a source of
symmetry information in preference to the above space-group names.
They are only intended as comments.
;
_shelx_estimated_absorpt_t_max 0.964
_shelx_estimated_absorpt_t_min 0.892
_reflns_odcompleteness_completeness 99.57
_reflns_odcompleteness_iscentric 1
_reflns_odcompleteness_theta 66.97
_olex2_refinement_description
;
1. Fixed Uiso
 At 1.2 times of:
  All C(H) groups, All C(H,H) groups
 At 1.5 times of:
  All C(H,H,H) groups
2. Restrained distances
 C11-C12 \\sim C12-C13 \\sim C13-C14
 with sigma of 0.02
 O1-C8 \\sim O1-C9
 with sigma of 0.04
 O2-C11 \\sim O2-C14
 with sigma of 0.02
 O2-C12 \\sim O2-C13
 with sigma of 0.04
 C8-C10 \\sim C7-C9
 with sigma of 0.04
 C12-C14 \\sim C11-C13
 with sigma of 0.04
 C7-C8 \\sim C8-C9 \\sim C9-C10
 with sigma of 0.02
 O1-C7 \\sim O1-C10
 with sigma of 0.02
3. Uiso/Uaniso restraints and constraints
O2 \\sim C11 \\sim C12 \\sim C13 \\sim C14: within 2A with sigma of 0.04 and
sigma for terminal atoms of 0.08 within 2A
O1 \\sim C7 \\sim C8 \\sim C9 \\sim C10: within 2A with sigma of 0.04 and sigma
for terminal atoms of 0.08 within 2A
C7 \\sim C8 \\sim C9 \\sim C10 \\sim C11 \\sim C12 \\sim C13 \\sim C14: within
2A with sigma of 0.01 and sigma for terminal atoms of 0.02 within 2A
4. Rigid body (RIGU) restrains
 O2, C11, C12, C13, C14
 with sigma for 1-2 distances of 0.004 and sigma for 1-3 distances of 0.004
 O1, C7, C8, C9, C10
 with sigma for 1-2 distances of 0.004 and sigma for 1-3 distances of 0.004
5. Others
 Fixed Sof: O1(0.25) C7(0.25) H7A(0.25) H7B(0.25) C8(0.25) H8A(0.25) H8B(0.25)
 C9(0.25) H9A(0.25) H9B(0.25) C10(0.25) H10A(0.25) H10B(0.25) O2(0.25)
 C11(0.25) H3A(0.25) H3B(0.25) C12(0.25) H4A(0.25) H4B(0.25) C13(0.25)
 H5A(0.25) H5B(0.25) C14(0.25) H6A(0.25) H6B(0.25)
6.a Free rotating group:
 O1(C7,C8,C9,C10), O2(C11,C12,C13,C14)
6.b Ternary CH refined with riding coordinates:
 C221(H221), C241(H241), C261(H261), C621(H621), C641(H641), C661(H661)
6.c Secondary CH2 refined with riding coordinates:
 C7(H7A,H7B), C8(H8A,H8B), C9(H9A,H9B), C10(H10A,H10B), C11(H3A,H3B), C12(H4A,
 H4B), C13(H5A,H5B), C14(H6A,H6B)
6.d Aromatic/amide H refined with riding coordinates:
 C3(H3), C4(H4), C5(H5), C23(H23), C25(H25), C63(H63), C65(H65)
6.e Idealised Me refined as rotating group:
 C222(H222,H223,H224), C223(H225,H226,H227), C242(H242,H243,H244), C243(H245,
 H246,H247), C262(H262,H263,H264), C263(H265,H266,H267), C622(H622,H623,H624),
 C623(H625,H626,H627), C642(H642,H643,H644), C643(H645,H646,H647), C662(H662,
 H663,H664), C663(H665,H666,H667)
;
_olex2_submission_special_instructions 'No special instructions were received'
_oxdiff_exptl_absorpt_empirical_details
;
Empirical correction (ABSPACK) includes:
- Absorption correction using spherical harmonics
- Frame scaling
- Detector area scaling
;
_oxdiff_exptl_absorpt_empirical_full_max 1.603
_oxdiff_exptl_absorpt_empirical_full_min 0.605

loop_
_space_group_symop_operation_xyz
'x, y, z'
'-x, y, -z+1/2'
'x+1/2, y+1/2, z'
'-x+1/2, y+1/2, -z+1/2'
'-x, -y, -z'
'x, -y, z-1/2'
'-x+1/2, -y+1/2, -z'
'x+1/2, -y+1/2, z-1/2'

loop_
_atom_site_label
_atom_site_type_symbol
_atom_site_fract_x
_atom_site_fract_y
_atom_site_fract_z
_atom_site_U_iso_or_equiv
_atom_site_adp_type
_atom_site_occupancy
_atom_site_site_symmetry_order
_atom_site_calc_flag
_atom_site_refinement_flags_posn
_atom_site_refinement_flags_adp
_atom_site_refinement_flags_occupancy
_atom_site_disorder_assembly
_atom_site_disorder_group
Y1 Y 0.5000 0.39593(2) 0.7500 0.02766(10) Uani 1 2 d S T P . .
N1 N 0.52790(10) 0.31270(10) 0.68166(8) 0.0269(3) Uani 1 1 d . . . . .
H1 H 0.4952(14) 0.2733(15) 0.6639(11) 0.030(6) Uiso 1 1 d . . . . .
C1 C 0.59300(11) 0.30745(11) 0.66096(9) 0.0249(4) Uani 1 1 d . . . . .
C2 C 0.65517(11) 0.35925(11) 0.68630(9) 0.0259(4) Uani 1 1 d . . . . .
C3 C 0.72068(12) 0.36003(12) 0.66550(9) 0.0288(4) Uani 1 1 d . . . . .
H3 H 0.7618 0.3950 0.6834 0.035 Uiso 1 1 calc R U . . .
C4 C 0.72661(12) 0.30985(12) 0.61847(10) 0.0324(4) Uani 1 1 d . . . . .
H4 H 0.7703 0.3120 0.6029 0.039 Uiso 1 1 calc R U . . .
C5 C 0.66742(12) 0.25684(12) 0.59501(10) 0.0308(4) Uani 1 1 d . . . . .
H5 H 0.6719 0.2216 0.5639 0.037 Uiso 1 1 calc R U . . .
C6 C 0.60137(12) 0.25366(11) 0.61574(9) 0.0268(4) Uani 1 1 d . . . . .
C21 C 0.64548(11) 0.40989(11) 0.73696(9) 0.0256(4) Uani 1 1 d . . . . .
C22 C 0.65885(12) 0.37478(12) 0.79667(9) 0.0278(4) Uani 1 1 d . . . . .
C23 C 0.64736(12) 0.42076(12) 0.84481(9) 0.0292(4) Uani 1 1 d . . . . .
H23 H 0.6596 0.3988 0.8847 0.035 Uiso 1 1 calc R U . . .
C24 C 0.61872(12) 0.49702(12) 0.83627(9) 0.0289(4) Uani 1 1 d . . . . .
C25 C 0.59784(12) 0.52678(12) 0.77577(9) 0.0300(4) Uani 1 1 d . . . . .
H25 H 0.5706 0.5751 0.7676 0.036 Uiso 1 1 calc R U . . .
C26 C 0.61625(11) 0.48681(11) 0.72732(9) 0.0259(4) Uani 1 1 d . . . . .
C61 C 0.54159(12) 0.19158(11) 0.59310(9) 0.0266(4) Uani 1 1 d . . . . .
C62 C 0.55057(12) 0.11767(12) 0.62207(9) 0.0276(4) Uani 1 1 d . . . . .
C63 C 0.49355(12) 0.06092(12) 0.60184(10) 0.0296(4) Uani 1 1 d . . . . .
H63 H 0.4994 0.0114 0.6218 0.035 Uiso 1 1 calc R U . . .
C64 C 0.42836(12) 0.07447(12) 0.55332(9) 0.0283(4) Uani 1 1 d . . . . .
C65 C 0.42093(12) 0.14734(12) 0.52484(9) 0.0303(4) Uani 1 1 d . . . . .
H65 H 0.3771 0.1572 0.4912 0.036 Uiso 1 1 calc R U . . .
C66 C 0.47585(12) 0.20641(12) 0.54409(9) 0.0291(4) Uani 1 1 d . . . . .
C221 C 0.69939(12) 0.29567(12) 0.80966(9) 0.0287(4) Uani 1 1 d . . . . .
H221 H 0.6837 0.2640 0.7712 0.034 Uiso 1 1 calc R U . . .
C222 C 0.78713(14) 0.30888(14) 0.82515(12) 0.0422(5) Uani 1 1 d . . . . .
H222 H 0.7994 0.3377 0.7918 0.063 Uiso 1 1 calc R U . . .
H223 H 0.8136 0.2581 0.8306 0.063 Uiso 1 1 calc R U . . .
H224 H 0.8043 0.3394 0.8630 0.063 Uiso 1 1 calc R U . . .
C223 C 0.68020(15) 0.24810(14) 0.85997(12) 0.0415(5) Uani 1 1 d . . . . .
H225 H 0.7048 0.1964 0.8627 0.062 Uiso 1 1 calc R U . . .
H226 H 0.6241 0.2416 0.8506 0.062 Uiso 1 1 calc R U . . .
H227 H 0.6993 0.2756 0.8990 0.062 Uiso 1 1 calc R U . . .
C241 C 0.61521(13) 0.55126(13) 0.88817(10) 0.0341(5) Uani 1 1 d . . . . .
H241 H 0.5627 0.5757 0.8774 0.041 Uiso 1 1 calc R U . . .
C242 C 0.67440(18) 0.61743(16) 0.89440(14) 0.0526(7) Uani 1 1 d . . . . .
H242 H 0.6653 0.6451 0.8553 0.079 Uiso 1 1 calc R U . . .
H243 H 0.7266 0.5952 0.9058 0.079 Uiso 1 1 calc R U . . .
H244 H 0.6692 0.6543 0.9261 0.079 Uiso 1 1 calc R U . . .
C243 C 0.62777(15) 0.51085(16) 0.94960(10) 0.0426(6) Uani 1 1 d . . . . .
H245 H 0.6805 0.4901 0.9629 0.064 Uiso 1 1 calc R U . . .
H246 H 0.5908 0.4677 0.9457 0.064 Uiso 1 1 calc R U . . .
H247 H 0.6201 0.5487 0.9798 0.064 Uiso 1 1 calc R U . . .
C261 C 0.60541(12) 0.53356(12) 0.66854(9) 0.0285(4) Uani 1 1 d . . . . .
H261 H 0.5664 0.5751 0.6691 0.034 Uiso 1 1 calc R U . . .
C262 C 0.68064(13) 0.57672(14) 0.67125(11) 0.0369(5) Uani 1 1 d . . . . .
H262 H 0.6723 0.6128 0.6365 0.055 Uiso 1 1 calc R U . . .
H263 H 0.7206 0.5386 0.6695 0.055 Uiso 1 1 calc R U . . .
H264 H 0.6972 0.6065 0.7095 0.055 Uiso 1 1 calc R U . . .
C263 C 0.57518(13) 0.49007(13) 0.60785(10) 0.0333(5) Uani 1 1 d . . . . .
H265 H 0.5539 0.5280 0.5752 0.050 Uiso 1 1 calc R U . . .
H266 H 0.5347 0.4532 0.6109 0.050 Uiso 1 1 calc R U . . .
H267 H 0.6176 0.4612 0.5986 0.050 Uiso 1 1 calc R U . . .
C621 C 0.62046(12) 0.09852(12) 0.67553(10) 0.0312(4) Uani 1 1 d . . . . .
H621 H 0.6595 0.1410 0.6778 0.037 Uiso 1 1 calc R U . . .
C622 C 0.59850(15) 0.09963(18) 0.73517(12) 0.0480(6) Uani 1 1 d . . . . .
H622 H 0.6450 0.0934 0.7694 0.072 Uiso 1 1 calc R U . . .
H623 H 0.5626 0.0565 0.7355 0.072 Uiso 1 1 calc R U . . .
H624 H 0.5736 0.1497 0.7392 0.072 Uiso 1 1 calc R U . . .
C623 C 0.65816(15) 0.02124(15) 0.66658(12) 0.0451(6) Uani 1 1 d . . . . .
H625 H 0.7057 0.0140 0.6997 0.068 Uiso 1 1 calc R U . . .
H626 H 0.6705 0.0220 0.6273 0.068 Uiso 1 1 calc R U . . .
H627 H 0.6226 -0.0221 0.6670 0.068 Uiso 1 1 calc R U . . .
C641 C 0.36512(13) 0.01338(12) 0.53371(10) 0.0315(4) Uani 1 1 d . . . . .
H641 H 0.3309 0.0299 0.4931 0.038 Uiso 1 1 calc R U . . .
C642 C 0.31583(14) 0.01165(15) 0.57858(11) 0.0408(5) Uani 1 1 d . . . . .
H642 H 0.2747 -0.0274 0.5652 0.061 Uiso 1 1 calc R U . . .
H643 H 0.2929 0.0635 0.5800 0.061 Uiso 1 1 calc R U . . .
H644 H 0.3483 -0.0022 0.6194 0.061 Uiso 1 1 calc R U . . .
C643 C 0.39569(15) -0.06819(14) 0.52609(12) 0.0421(5) Uani 1 1 d . . . . .
H645 H 0.4275 -0.0871 0.5657 0.063 Uiso 1 1 calc R U . . .
H646 H 0.4270 -0.0659 0.4971 0.063 Uiso 1 1 calc R U . . .
H647 H 0.3522 -0.1041 0.5105 0.063 Uiso 1 1 calc R U . . .
C661 C 0.46609(14) 0.28464(13) 0.51043(10) 0.0357(5) Uani 1 1 d . . . . .
H661 H 0.4961 0.3250 0.5392 0.043 Uiso 1 1 calc R U . . .
C662 C 0.38202(15) 0.31206(14) 0.48908(11) 0.0414(5) Uani 1 1 d . . . . .
H662 H 0.3800 0.3652 0.4723 0.062 Uiso 1 1 calc R U . . .
H663 H 0.3598 0.3122 0.5238 0.062 Uiso 1 1 calc R U . . .
H664 H 0.3524 0.2763 0.4575 0.062 Uiso 1 1 calc R U . . .
C663 C 0.49992(17) 0.27955(17) 0.45613(13) 0.0508(6) Uani 1 1 d . . . . .
H665 H 0.4716 0.2401 0.4272 0.076 Uiso 1 1 calc R U . . .
H666 H 0.5545 0.2645 0.4705 0.076 Uiso 1 1 calc R U . . .
H667 H 0.4955 0.3307 0.4358 0.076 Uiso 1 1 calc R U . . .
O1 O 1.0631(7) 0.3183(8) 0.8132(4) 0.118(4) Uani 0.25 1 d DG U P A -2
C7 C 1.0279(7) 0.3801(6) 0.7720(5) 0.084(3) Uani 0.25 1 d DG U P A -2
H7A H 1.0613 0.4273 0.7791 0.100 Uiso 0.25 1 calc R U P A -2
H7B H 0.9772 0.3944 0.7779 0.100 Uiso 0.25 1 calc R U P A -2
C8 C 1.0178(8) 0.3482(8) 0.7074(5) 0.088(3) Uani 0.25 1 d DG U P A -2
H8A H 1.0643 0.3581 0.6934 0.105 Uiso 0.25 1 calc R U P A -2
H8B H 0.9722 0.3715 0.6779 0.105 Uiso 0.25 1 calc R U P A -2
C9 C 1.0064(8) 0.2601(7) 0.7164(6) 0.104(3) Uani 0.25 1 d DG U P A -2
H9A H 0.9522 0.2481 0.7151 0.125 Uiso 0.25 1 calc R U P A -2
H9B H 1.0214 0.2284 0.6851 0.125 Uiso 0.25 1 calc R U P A -2
C10 C 1.0610(8) 0.2461(7) 0.7802(6) 0.105(3) Uani 0.25 1 d DG U P A -2
H10A H 1.0416 0.2028 0.8009 0.126 Uiso 0.25 1 calc R U P A -2
H10B H 1.1133 0.2323 0.7774 0.126 Uiso 0.25 1 calc R U P A -2
O2 O 1.0179(7) 0.3178(6) 0.8164(5) 0.083(3) Uani 0.25 1 d DG U P B -1
C11 C 1.0564(7) 0.3670(5) 0.7829(5) 0.078(3) Uani 0.25 1 d DG U P B -1
H3A H 1.0988 0.3966 0.8112 0.094 Uiso 0.25 1 calc R U P B -1
H3B H 1.0197 0.4049 0.7573 0.094 Uiso 0.25 1 calc R U P B -1
C12 C 1.0886(7) 0.3120(9) 0.7426(6) 0.106(3) Uani 0.25 1 d DG U P B -1
H4A H 1.1408 0.2929 0.7644 0.127 Uiso 0.25 1 calc R U P B -1
H4B H 1.0904 0.3380 0.7042 0.127 Uiso 0.25 1 calc R U P B -1
C13 C 1.0292(8) 0.2450(7) 0.7304(5) 0.089(3) Uani 0.25 1 d DG U P B -1
H5A H 0.9831 0.2580 0.6965 0.107 Uiso 0.25 1 calc R U P B -1
H5B H 1.0519 0.1953 0.7209 0.107 Uiso 0.25 1 calc R U P B -1
C14 C 1.0093(8) 0.2399(5) 0.7915(6) 0.090(3) Uani 0.25 1 d DG U P B -1
H6A H 0.9556 0.2212 0.7851 0.108 Uiso 0.25 1 calc R U P B -1
H6B H 1.0447 0.2032 0.8195 0.108 Uiso 0.25 1 calc R U P B -1

loop_
_atom_site_aniso_label
_atom_site_aniso_U_11
_atom_site_aniso_U_22
_atom_site_aniso_U_33
_atom_site_aniso_U_23
_atom_site_aniso_U_13
_atom_site_aniso_U_12
Y1 0.04199(16) 0.01772(14) 0.02493(14) 0.000 0.01201(10) 0.000
N1 0.0301(8) 0.0228(8) 0.0273(8) -0.0035(7) 0.0070(7) -0.0032(7)
C1 0.0306(9) 0.0185(9) 0.0243(9) 0.0016(7) 0.0053(7) -0.0011(7)
C2 0.0325(9) 0.0192(9) 0.0246(10) 0.0007(7) 0.0056(8) -0.0010(7)
C3 0.0321(10) 0.0215(9) 0.0316(10) -0.0008(8) 0.0067(8) -0.0035(8)
C4 0.0352(10) 0.0277(10) 0.0367(11) -0.0027(8) 0.0139(9) -0.0020(8)
C5 0.0401(11) 0.0233(10) 0.0305(11) -0.0048(8) 0.0125(9) -0.0004(8)
C6 0.0344(10) 0.0190(9) 0.0263(10) -0.0013(7) 0.0073(8) -0.0020(8)
C21 0.0316(9) 0.0181(9) 0.0254(10) -0.0015(7) 0.0050(8) -0.0034(7)
C22 0.0344(10) 0.0204(9) 0.0264(10) 0.0005(7) 0.0050(8) -0.0003(8)
C23 0.0369(10) 0.0255(10) 0.0223(10) 0.0004(8) 0.0033(8) -0.0018(8)
C24 0.0347(10) 0.0239(10) 0.0265(10) -0.0036(8) 0.0056(8) -0.0026(8)
C25 0.0399(11) 0.0198(9) 0.0298(10) -0.0018(8) 0.0088(8) 0.0004(8)
C26 0.0318(9) 0.0182(9) 0.0255(10) -0.0001(7) 0.0045(8) -0.0026(7)
C61 0.0357(10) 0.0196(9) 0.0255(10) -0.0050(7) 0.0104(8) -0.0018(8)
C62 0.0326(10) 0.0219(9) 0.0284(10) -0.0028(8) 0.0086(8) -0.0001(8)
C63 0.0360(10) 0.0199(9) 0.0323(11) -0.0006(8) 0.0087(8) -0.0014(8)
C64 0.0357(10) 0.0237(10) 0.0259(10) -0.0053(8) 0.0092(8) -0.0036(8)
C65 0.0374(10) 0.0262(10) 0.0244(10) -0.0021(8) 0.0039(8) -0.0022(8)
C66 0.0400(11) 0.0213(9) 0.0259(10) -0.0023(7) 0.0091(8) -0.0014(8)
C221 0.0346(10) 0.0203(9) 0.0286(10) 0.0021(7) 0.0043(8) 0.0018(8)
C222 0.0403(12) 0.0319(12) 0.0500(14) 0.0061(10) 0.0051(10) 0.0022(9)
C223 0.0508(13) 0.0319(12) 0.0440(13) 0.0111(10) 0.0169(11) 0.0100(10)
C241 0.0413(11) 0.0299(11) 0.0303(11) -0.0060(8) 0.0084(9) -0.0004(9)
C242 0.0637(17) 0.0421(14) 0.0548(16) -0.0225(12) 0.0209(13) -0.0168(13)
C243 0.0477(13) 0.0507(14) 0.0259(11) -0.0054(10) 0.0042(9) 0.0083(11)
C261 0.0362(10) 0.0209(9) 0.0268(10) 0.0022(7) 0.0062(8) -0.0003(8)
C262 0.0432(12) 0.0323(11) 0.0339(11) 0.0059(9) 0.0083(9) -0.0081(9)
C263 0.0420(11) 0.0249(10) 0.0288(11) 0.0024(8) 0.0027(9) 0.0012(9)
C621 0.0325(10) 0.0240(10) 0.0346(11) -0.0007(8) 0.0053(9) -0.0014(8)
C622 0.0424(13) 0.0644(18) 0.0332(13) -0.0009(11) 0.0037(10) 0.0060(12)
C623 0.0447(13) 0.0374(13) 0.0482(14) -0.0032(11) 0.0044(11) 0.0116(10)
C641 0.0379(11) 0.0267(10) 0.0283(10) -0.0039(8) 0.0064(8) -0.0067(8)
C642 0.0422(12) 0.0411(13) 0.0413(13) -0.0108(10) 0.0150(10) -0.0125(10)
C643 0.0492(13) 0.0299(12) 0.0473(14) -0.0146(10) 0.0138(11) -0.0092(10)
C661 0.0490(12) 0.0237(10) 0.0302(11) 0.0015(8) 0.0038(9) -0.0044(9)
C662 0.0564(14) 0.0308(12) 0.0354(12) 0.0067(9) 0.0100(10) 0.0067(10)
C663 0.0604(16) 0.0439(14) 0.0533(16) 0.0210(12) 0.0246(13) 0.0041(12)
O1 0.101(9) 0.134(8) 0.098(7) 0.005(5) -0.008(6) 0.009(7)
C7 0.063(7) 0.096(6) 0.078(6) 0.008(4) -0.003(5) -0.012(5)
C8 0.066(6) 0.094(5) 0.085(5) 0.000(4) -0.009(4) -0.008(5)
C9 0.094(7) 0.099(5) 0.094(5) 0.008(4) -0.015(5) 0.002(5)
C10 0.096(7) 0.097(5) 0.097(6) 0.011(5) -0.016(5) 0.010(5)
O2 0.100(8) 0.068(5) 0.077(6) -0.013(4) 0.021(6) -0.025(5)
C11 0.054(6) 0.090(5) 0.073(6) 0.008(4) -0.013(5) -0.018(5)
C12 0.092(6) 0.108(5) 0.097(5) 0.004(4) -0.006(4) -0.003(4)
C13 0.080(6) 0.080(5) 0.093(5) 0.008(4) -0.001(5) 0.018(4)
C14 0.095(7) 0.069(5) 0.088(6) 0.009(4) -0.007(5) 0.015(5)

loop_
_atom_type_symbol
_atom_type_description
_atom_type_scat_dispersion_real
_atom_type_scat_dispersion_imag
_atom_type_scat_source
C C 0.0181 0.0091 'International Tables Vol C Tables 4.2.6.8 and 6.1.1.4'
H H 0.0000 0.0000 'International Tables Vol C Tables 4.2.6.8 and 6.1.1.4'
N N 0.0311 0.0180 'International Tables Vol C Tables 4.2.6.8 and 6.1.1.4'
O O 0.0492 0.0322 'International Tables Vol C Tables 4.2.6.8 and 6.1.1.4'
Y Y -0.2670 2.0244 'International Tables Vol C Tables 4.2.6.8 and 6.1.1.4'

loop_
_exptl_crystal_face_index_h
_exptl_crystal_face_index_k
_exptl_crystal_face_index_l
_exptl_crystal_face_perp_dist
-9 -4 -5 0.0265
-5 -1 15 0.0401
8 3 -13 0.0252
9 -4 3 0.0027
6 7 5 0.0323
-7 8 -1 0.0198
1 -2 0 0.0038

loop_
_geom_angle_atom_site_label_1
_geom_angle_atom_site_label_2
_geom_angle_atom_site_label_3
_geom_angle
_geom_angle_site_symmetry_1
_geom_angle_site_symmetry_3
_geom_angle_publ_flag
N1 Y1 N1 102.37(9) 2_656 . ?
N1 Y1 C21 122.17(6) . 2_656 ?
N1 Y1 C21 64.96(6) . . ?
N1 Y1 C21 64.96(6) 2_656 2_656 ?
N1 Y1 C21 122.17(6) 2_656 . ?
N1 Y1 C22 77.36(6) . . ?
N1 Y1 C22 93.25(6) . 2_656 ?
N1 Y1 C22 77.36(6) 2_656 2_656 ?
N1 Y1 C22 93.25(6) 2_656 . ?
N1 Y1 C23 84.99(6) 2_656 . ?
N1 Y1 C23 84.99(6) . 2_656 ?
N1 Y1 C23 105.49(6) 2_656 2_656 ?
N1 Y1 C23 105.49(6) . . ?
N1 Y1 C25 113.35(6) . . ?
N1 Y1 C25 126.96(6) . 2_656 ?
N1 Y1 C25 113.35(6) 2_656 2_656 ?
N1 Y1 C25 126.96(6) 2_656 . ?
N1 Y1 C26 143.44(6) . 2_656 ?
N1 Y1 C26 84.18(6) . . ?
N1 Y1 C26 143.44(6) 2_656 . ?
N1 Y1 C26 84.18(6) 2_656 2_656 ?
C21 Y1 C21 170.00(8) 2_656 . ?
C21 Y1 C22 152.34(6) . 2_656 ?
C21 Y1 C22 30.33(6) 2_656 2_656 ?
C21 Y1 C22 152.34(6) 2_656 . ?
C21 Y1 C22 30.33(6) . . ?
C21 Y1 C23 51.01(6) . . ?
C21 Y1 C23 127.18(6) 2_656 . ?
C21 Y1 C23 51.01(6) 2_656 2_656 ?
C21 Y1 C23 127.18(6) . 2_656 ?
C21 Y1 C25 52.11(6) 2_656 2_656 ?
C21 Y1 C25 52.11(6) . . ?
C21 Y1 C25 118.39(6) 2_656 . ?
C21 Y1 C25 118.39(6) . 2_656 ?
C21 Y1 C26 29.66(6) . . ?
C21 Y1 C26 29.66(6) 2_656 2_656 ?
C21 Y1 C26 140.48(6) 2_656 . ?
C21 Y1 C26 140.48(6) . 2_656 ?
C22 Y1 C22 165.13(8) . 2_656 ?
C22 Y1 C23 156.65(6) 2_656 . ?
C22 Y1 C23 156.66(6) . 2_656 ?
C22 Y1 C23 28.23(6) 2_656 2_656 ?
C22 Y1 C23 28.23(6) . . ?
C22 Y1 C25 134.67(6) 2_656 . ?
C22 Y1 C25 134.67(6) . 2_656 ?
C22 Y1 C25 60.19(6) . . ?
C22 Y1 C25 60.19(6) 2_656 2_656 ?
C23 Y1 C23 163.53(8) . 2_656 ?
C25 Y1 C23 115.18(6) . 2_656 ?
C25 Y1 C23 115.18(6) 2_656 . ?
C25 Y1 C23 49.19(6) 2_656 2_656 ?
C25 Y1 C23 49.19(6) . . ?
C25 Y1 C25 74.55(9) 2_656 . ?
C26 Y1 C22 138.76(6) . 2_656 ?
C26 Y1 C22 52.62(6) 2_656 2_656 ?
C26 Y1 C22 52.62(6) . . ?
C26 Y1 C22 138.76(6) 2_656 . ?
C26 Y1 C23 58.82(6) . . ?
C26 Y1 C23 110.93(6) . 2_656 ?
C26 Y1 C23 110.94(6) 2_656 . ?
C26 Y1 C23 58.82(6) 2_656 2_656 ?
C26 Y1 C25 88.88(6) 2_656 . ?
C26 Y1 C25 88.88(6) . 2_656 ?
C26 Y1 C25 29.38(6) . . ?
C26 Y1 C25 29.38(6) 2_656 2_656 ?
C26 Y1 C26 111.91(8) 2_656 . ?
Y1 N1 H1 121.9(15) . . ?
C1 N1 Y1 130.24(13) . . ?
C1 N1 H1 107.8(15) . . ?
N1 C1 C2 118.04(17) . . ?
N1 C1 C6 124.08(17) . . ?
C6 C1 C2 117.88(18) . . ?
C1 C2 C21 115.31(17) . . ?
C3 C2 C1 121.17(18) . . ?
C3 C2 C21 123.50(18) . . ?
C2 C3 H3 119.7 . . ?
C2 C3 C4 120.55(19) . . ?
C4 C3 H3 119.7 . . ?
C3 C4 H4 120.7 . . ?
C5 C4 C3 118.69(19) . . ?
C5 C4 H4 120.7 . . ?
C4 C5 H5 119.0 . . ?
C4 C5 C6 122.07(19) . . ?
C6 C5 H5 119.0 . . ?
C1 C6 C61 119.77(17) . . ?
C5 C6 C1 119.48(18) . . ?
C5 C6 C61 120.68(18) . . ?
C2 C21 Y1 110.85(12) . . ?
C22 C21 Y1 77.07(12) . . ?
C22 C21 C2 117.71(17) . . ?
C26 C21 Y1 76.63(12) . . ?
C26 C21 C2 122.54(18) . . ?
C26 C21 C22 119.39(18) . . ?
C21 C22 Y1 72.60(11) . . ?
C21 C22 C221 119.73(18) . . ?
C23 C22 Y1 82.44(12) . . ?
C23 C22 C21 118.72(18) . . ?
C23 C22 C221 120.47(18) . . ?
C221 C22 Y1 125.13(13) . . ?
Y1 C23 H23 124.6 . . ?
C22 C23 Y1 69.34(11) . . ?
C22 C23 H23 118.7 . . ?
C24 C23 Y1 78.93(12) . . ?
C24 C23 C22 122.62(19) . . ?
C24 C23 H23 118.7 . . ?
C23 C24 Y1 74.11(12) . . ?
C23 C24 C25 117.27(18) . . ?
C23 C24 C241 123.66(19) . . ?
C25 C24 Y1 67.73(11) . . ?
C25 C24 C241 118.87(18) . . ?
C241 C24 Y1 133.00(14) . . ?
Y1 C25 H25 112.8 . . ?
C24 C25 Y1 84.34(12) . . ?
C24 C25 H25 119.0 . . ?
C26 C25 Y1 73.90(11) . . ?
C26 C25 C24 122.03(19) . . ?
C26 C25 H25 119.0 . . ?
C21 C26 Y1 73.70(11) . . ?
C21 C26 C25 119.09(18) . . ?
C21 C26 C261 125.15(18) . . ?
C25 C26 Y1 76.72(12) . . ?
C25 C26 C261 115.71(17) . . ?
C261 C26 Y1 122.50(13) . . ?
C62 C61 C6 119.46(18) . . ?
C66 C61 C6 120.93(18) . . ?
C66 C61 C62 119.60(18) . . ?
C61 C62 C621 121.81(18) . . ?
C63 C62 C61 119.11(19) . . ?
C63 C62 C621 119.08(18) . . ?
C62 C63 H63 119.0 . . ?
C64 C63 C62 122.05(19) . . ?
C64 C63 H63 119.0 . . ?
C63 C64 C641 121.36(19) . . ?
C65 C64 C63 118.04(19) . . ?
C65 C64 C641 120.54(19) . . ?
C64 C65 H65 119.0 . . ?
C64 C65 C66 121.98(19) . . ?
C66 C65 H65 119.0 . . ?
C61 C66 C661 120.73(18) . . ?
C65 C66 C61 119.21(18) . . ?
C65 C66 C661 120.01(19) . . ?
C22 C221 H221 107.7 . . ?
C22 C221 C222 108.81(17) . . ?
C222 C221 H221 107.7 . . ?
C223 C221 C22 114.94(18) . . ?
C223 C221 H221 107.7 . . ?
C223 C221 C222 109.81(18) . . ?
C221 C222 H222 109.5 . . ?
C221 C222 H223 109.5 . . ?
C221 C222 H224 109.5 . . ?
H222 C222 H223 109.5 . . ?
H222 C222 H224 109.5 . . ?
H223 C222 H224 109.5 . . ?
C221 C223 H225 109.5 . . ?
C221 C223 H226 109.5 . . ?
C221 C223 H227 109.5 . . ?
H225 C223 H226 109.5 . . ?
H225 C223 H227 109.5 . . ?
H226 C223 H227 109.5 . . ?
C24 C241 H241 107.7 . . ?
C24 C241 C242 110.05(19) . . ?
C24 C241 C243 114.48(19) . . ?
C242 C241 H241 107.7 . . ?
C243 C241 H241 107.7 . . ?
C243 C241 C242 109.0(2) . . ?
C241 C242 H242 109.5 . . ?
C241 C242 H243 109.5 . . ?
C241 C242 H244 109.5 . . ?
H242 C242 H243 109.5 . . ?
H242 C242 H244 109.5 . . ?
H243 C242 H244 109.5 . . ?
C241 C243 H245 109.5 . . ?
C241 C243 H246 109.5 . . ?
C241 C243 H247 109.5 . . ?
H245 C243 H246 109.5 . . ?
H245 C243 H247 109.5 . . ?
H246 C243 H247 109.5 . . ?
C26 C261 H261 106.2 . . ?
C26 C261 C262 108.63(17) . . ?
C26 C261 C263 117.90(17) . . ?
C262 C261 H261 106.2 . . ?
C262 C261 C263 111.08(18) . . ?
C263 C261 H261 106.2 . . ?
C261 C262 H262 109.5 . . ?
C261 C262 H263 109.5 . . ?
C261 C262 H264 109.5 . . ?
H262 C262 H263 109.5 . . ?
H262 C262 H264 109.5 . . ?
H263 C262 H264 109.5 . . ?
C261 C263 H265 109.5 . . ?
C261 C263 H266 109.5 . . ?
C261 C263 H267 109.5 . . ?
H265 C263 H266 109.5 . . ?
H265 C263 H267 109.5 . . ?
H266 C263 H267 109.5 . . ?
C62 C621 H621 107.4 . . ?
C622 C621 C62 110.50(18) . . ?
C622 C621 H621 107.4 . . ?
C622 C621 C623 111.6(2) . . ?
C623 C621 C62 112.26(18) . . ?
C623 C621 H621 107.4 . . ?
C621 C622 H622 109.5 . . ?
C621 C622 H623 109.5 . . ?
C621 C622 H624 109.5 . . ?
H622 C622 H623 109.5 . . ?
H622 C622 H624 109.5 . . ?
H623 C622 H624 109.5 . . ?
C621 C623 H625 109.5 . . ?
C621 C623 H626 109.5 . . ?
C621 C623 H627 109.5 . . ?
H625 C623 H626 109.5 . . ?
H625 C623 H627 109.5 . . ?
H626 C623 H627 109.5 . . ?
C64 C641 H641 107.5 . . ?
C64 C641 C642 110.15(17) . . ?
C64 C641 C643 113.22(18) . . ?
C642 C641 H641 107.5 . . ?
C643 C641 H641 107.5 . . ?
C643 C641 C642 110.73(19) . . ?
C641 C642 H642 109.5 . . ?
C641 C642 H643 109.5 . . ?
C641 C642 H644 109.5 . . ?
H642 C642 H643 109.5 . . ?
H642 C642 H644 109.5 . . ?
H643 C642 H644 109.5 . . ?
C641 C643 H645 109.5 . . ?
C641 C643 H646 109.5 . . ?
C641 C643 H647 109.5 . . ?
H645 C643 H646 109.5 . . ?
H645 C643 H647 109.5 . . ?
H646 C643 H647 109.5 . . ?
C66 C661 H661 107.8 . . ?
C66 C661 C662 113.16(19) . . ?
C66 C661 C663 110.00(19) . . ?
C662 C661 H661 107.8 . . ?
C663 C661 H661 107.8 . . ?
C663 C661 C662 110.0(2) . . ?
C661 C662 H662 109.5 . . ?
C661 C662 H663 109.5 . . ?
C661 C662 H664 109.5 . . ?
H662 C662 H663 109.5 . . ?
H662 C662 H664 109.5 . . ?
H663 C662 H664 109.5 . . ?
C661 C663 H665 109.5 . . ?
C661 C663 H666 109.5 . . ?
C661 C663 H667 109.5 . . ?
H665 C663 H666 109.5 . . ?
H665 C663 H667 109.5 . . ?
H666 C663 H667 109.5 . . ?
C10 O1 C7 110.1 . . ?
O1 C7 H7A 110.5 . . ?
O1 C7 H7B 110.5 . . ?
O1 C7 C8 106.2 . . ?
H7A C7 H7B 108.7 . . ?
C8 C7 H7A 110.5 . . ?
C8 C7 H7B 110.5 . . ?
C7 C8 H8A 111.4 . . ?
C7 C8 H8B 111.4 . . ?
C7 C8 C9 101.8 . . ?
H8A C8 H8B 109.3 . . ?
C9 C8 H8A 111.4 . . ?
C9 C8 H8B 111.4 . . ?
C8 C9 H9A 111.4 . . ?
C8 C9 H9B 111.4 . . ?
H9A C9 H9B 109.3 . . ?
C10 C9 C8 101.7 . . ?
C10 C9 H9A 111.4 . . ?
C10 C9 H9B 111.4 . . ?
O1 C10 C9 106.3 . . ?
O1 C10 H10A 110.5 . . ?
O1 C10 H10B 110.5 . . ?
C9 C10 H10A 110.5 . . ?
C9 C10 H10B 110.5 . . ?
H10A C10 H10B 108.7 . . ?
C14 O2 C11 110.1 . . ?
O2 C11 H3A 110.5 . . ?
O2 C11 H3B 110.5 . . ?
O2 C11 C12 106.3 . . ?
H3A C11 H3B 108.7 . . ?
C12 C11 H3A 110.5 . . ?
C12 C11 H3B 110.5 . . ?
C11 C12 H4A 111.4 . . ?
C11 C12 H4B 111.4 . . ?
C11 C12 C13 101.7 . . ?
H4A C12 H4B 109.3 . . ?
C13 C12 H4A 111.4 . . ?
C13 C12 H4B 111.4 . . ?
C12 C13 H5A 111.4 . . ?
C12 C13 H5B 111.4 . . ?
H5A C13 H5B 109.3 . . ?
C14 C13 C12 101.8 . . ?
C14 C13 H5A 111.4 . . ?
C14 C13 H5B 111.4 . . ?
O2 C14 C13 106.3 . . ?
O2 C14 H6A 110.5 . . ?
O2 C14 H6B 110.5 . . ?
C13 C14 H6A 110.5 . . ?
C13 C14 H6B 110.5 . . ?
H6A C14 H6B 108.7 . . ?

loop_
_geom_bond_atom_site_label_1
_geom_bond_atom_site_label_2
_geom_bond_distance
_geom_bond_site_symmetry_2
_geom_bond_publ_flag
Y1 N1 2.2627(17) 2_656 ?
Y1 N1 2.2627(17) . ?
Y1 C21 2.729(2) . ?
Y1 C21 2.729(2) 2_656 ?
Y1 C22 2.787(2) 2_656 ?
Y1 C22 2.787(2) . ?
Y1 C23 2.953(2) 2_656 ?
Y1 C23 2.953(2) . ?
Y1 C25 2.802(2) 2_656 ?
Y1 C25 2.802(2) . ?
Y1 C26 2.7658(19) 2_656 ?
Y1 C26 2.766(2) . ?
N1 H1 0.91(3) . ?
N1 C1 1.383(3) . ?
C1 C2 1.417(3) . ?
C1 C6 1.418(3) . ?
C2 C3 1.388(3) . ?
C2 C21 1.489(3) . ?
C3 H3 0.9500 . ?
C3 C4 1.398(3) . ?
C4 H4 0.9500 . ?
C4 C5 1.387(3) . ?
C5 H5 0.9500 . ?
C5 C6 1.397(3) . ?
C6 C61 1.496(3) . ?
C21 C22 1.444(3) . ?
C21 C26 1.407(3) . ?
C22 C23 1.409(3) . ?
C22 C221 1.522(3) . ?
C23 H23 0.9500 . ?
C23 C24 1.392(3) . ?
C24 C25 1.418(3) . ?
C24 C241 1.516(3) . ?
C25 H25 0.9500 . ?
C25 C26 1.412(3) . ?
C26 C261 1.523(3) . ?
C61 C62 1.410(3) . ?
C61 C66 1.408(3) . ?
C62 C63 1.393(3) . ?
C62 C621 1.525(3) . ?
C63 H63 0.9500 . ?
C63 C64 1.391(3) . ?
C64 C65 1.390(3) . ?
C64 C641 1.516(3) . ?
C65 H65 0.9500 . ?
C65 C66 1.394(3) . ?
C66 C661 1.523(3) . ?
C221 H221 1.0000 . ?
C221 C222 1.538(3) . ?
C221 C223 1.519(3) . ?
C222 H222 0.9800 . ?
C222 H223 0.9800 . ?
C222 H224 0.9800 . ?
C223 H225 0.9800 . ?
C223 H226 0.9800 . ?
C223 H227 0.9800 . ?
C241 H241 1.0000 . ?
C241 C242 1.531(3) . ?
C241 C243 1.519(3) . ?
C242 H242 0.9800 . ?
C242 H243 0.9800 . ?
C242 H244 0.9800 . ?
C243 H245 0.9800 . ?
C243 H246 0.9800 . ?
C243 H247 0.9800 . ?
C261 H261 1.0000 . ?
C261 C262 1.528(3) . ?
C261 C263 1.530(3) . ?
C262 H262 0.9800 . ?
C262 H263 0.9800 . ?
C262 H264 0.9800 . ?
C263 H265 0.9800 . ?
C263 H266 0.9800 . ?
C263 H267 0.9800 . ?
C621 H621 1.0000 . ?
C621 C622 1.517(3) . ?
C621 C623 1.521(3) . ?
C622 H622 0.9800 . ?
C622 H623 0.9800 . ?
C622 H624 0.9800 . ?
C623 H625 0.9800 . ?
C623 H626 0.9800 . ?
C623 H627 0.9800 . ?
C641 H641 1.0000 . ?
C641 C642 1.528(3) . ?
C641 C643 1.522(3) . ?
C642 H642 0.9800 . ?
C642 H643 0.9800 . ?
C642 H644 0.9800 . ?
C643 H645 0.9800 . ?
C643 H646 0.9800 . ?
C643 H647 0.9800 . ?
C661 H661 1.0000 . ?
C661 C662 1.530(3) . ?
C661 C663 1.525(3) . ?
C662 H662 0.9800 . ?
C662 H663 0.9800 . ?
C662 H664 0.9800 . ?
C663 H665 0.9800 . ?
C663 H666 0.9800 . ?
C663 H667 0.9800 . ?
O1 C7 1.4364 . ?
O1 C10 1.4361 . ?
C7 H7A 0.9900 . ?
C7 H7B 0.9900 . ?
C7 C8 1.5315 . ?
C8 H8A 0.9900 . ?
C8 H8B 0.9900 . ?
C8 C9 1.5357 . ?
C9 H9A 0.9900 . ?
C9 H9B 0.9900 . ?
C9 C10 1.5319 . ?
C10 H10A 0.9900 . ?
C10 H10B 0.9900 . ?
O2 C11 1.4362 . ?
O2 C14 1.4362 . ?
C11 H3A 0.9900 . ?
C11 H3B 0.9900 . ?
C11 C12 1.5323 . ?
C12 H4A 0.9900 . ?
C12 H4B 0.9900 . ?
C12 C13 1.5364 . ?
C13 H5A 0.9900 . ?
C13 H5B 0.9900 . ?
C13 C14 1.5319 . ?
C14 H6A 0.9900 . ?
C14 H6B 0.9900 . ?

loop_
_geom_torsion_atom_site_label_1
_geom_torsion_atom_site_label_2
_geom_torsion_atom_site_label_3
_geom_torsion_atom_site_label_4
_geom_torsion
_geom_torsion_site_symmetry_1
_geom_torsion_site_symmetry_2
_geom_torsion_site_symmetry_3
_geom_torsion_site_symmetry_4
_geom_torsion_publ_flag
Y1 N1 C1 C2 2.3(3) . . . . ?
Y1 N1 C1 C6 -177.43(14) . . . . ?
Y1 C21 C22 C23 -70.79(17) . . . . ?
Y1 C21 C22 C221 121.03(17) . . . . ?
Y1 C21 C26 C25 64.12(17) . . . . ?
Y1 C21 C26 C261 -118.60(19) . . . . ?
Y1 C22 C23 C24 -61.0(2) . . . . ?
Y1 C22 C221 C222 171.11(15) . . . . ?
Y1 C22 C221 C223 -65.3(2) . . . . ?
Y1 C23 C24 C25 -53.84(17) . . . . ?
Y1 C23 C24 C241 131.5(2) . . . . ?
Y1 C24 C25 C26 -67.00(18) . . . . ?
Y1 C24 C241 C242 -150.51(18) . . . . ?
Y1 C24 C241 C243 86.3(2) . . . . ?
Y1 C25 C26 C21 -62.54(16) . . . . ?
Y1 C25 C26 C261 119.94(16) . . . . ?
Y1 C26 C261 C262 179.94(14) . . . . ?
Y1 C26 C261 C263 -52.6(2) . . . . ?
N1 C1 C2 C3 -176.69(18) . . . . ?
N1 C1 C2 C21 4.9(3) . . . . ?
N1 C1 C6 C5 175.59(19) . . . . ?
N1 C1 C6 C61 -7.6(3) . . . . ?
C1 C2 C3 C4 0.5(3) . . . . ?
C1 C2 C21 Y1 -7.9(2) . . . . ?
C1 C2 C21 C22 78.0(2) . . . . ?
C1 C2 C21 C26 -95.1(2) . . . . ?
C1 C6 C61 C62 -91.1(2) . . . . ?
C1 C6 C61 C66 87.7(2) . . . . ?
C2 C1 C6 C5 -4.1(3) . . . . ?
C2 C1 C6 C61 172.69(17) . . . . ?
C2 C3 C4 C5 -3.0(3) . . . . ?
C2 C21 C22 Y1 -106.97(16) . . . . ?
C2 C21 C22 C23 -177.76(18) . . . . ?
C2 C21 C22 C221 14.1(3) . . . . ?
C2 C21 C26 Y1 106.40(18) . . . . ?
C2 C21 C26 C25 170.52(18) . . . . ?
C2 C21 C26 C261 -12.2(3) . . . . ?
C3 C2 C21 Y1 173.68(15) . . . . ?
C3 C2 C21 C22 -100.4(2) . . . . ?
C3 C2 C21 C26 86.6(3) . . . . ?
C3 C4 C5 C6 1.8(3) . . . . ?
C4 C5 C6 C1 1.8(3) . . . . ?
C4 C5 C6 C61 -175.0(2) . . . . ?
C5 C6 C61 C62 85.7(2) . . . . ?
C5 C6 C61 C66 -95.5(2) . . . . ?
C6 C1 C2 C3 3.1(3) . . . . ?
C6 C1 C2 C21 -175.36(17) . . . . ?
C6 C61 C62 C63 178.18(18) . . . . ?
C6 C61 C62 C621 -1.0(3) . . . . ?
C6 C61 C66 C65 -179.17(19) . . . . ?
C6 C61 C66 C661 3.5(3) . . . . ?
C21 C2 C3 C4 178.79(19) . . . . ?
C21 C22 C23 Y1 65.37(16) . . . . ?
C21 C22 C23 C24 4.4(3) . . . . ?
C21 C22 C221 C222 82.2(2) . . . . ?
C21 C22 C221 C223 -154.2(2) . . . . ?
C21 C26 C261 C262 -87.7(2) . . . . ?
C21 C26 C261 C263 39.8(3) . . . . ?
C22 C21 C26 Y1 -66.56(17) . . . . ?
C22 C21 C26 C25 -2.4(3) . . . . ?
C22 C21 C26 C261 174.83(18) . . . . ?
C22 C23 C24 Y1 56.49(19) . . . . ?
C22 C23 C24 C25 2.6(3) . . . . ?
C22 C23 C24 C241 -172.0(2) . . . . ?
C23 C22 C221 C222 -85.8(2) . . . . ?
C23 C22 C221 C223 37.8(3) . . . . ?
C23 C24 C25 Y1 57.05(18) . . . . ?
C23 C24 C25 C26 -10.0(3) . . . . ?
C23 C24 C241 C242 109.6(3) . . . . ?
C23 C24 C241 C243 -13.6(3) . . . . ?
C24 C25 C26 Y1 72.45(19) . . . . ?
C24 C25 C26 C21 9.9(3) . . . . ?
C24 C25 C26 C261 -167.62(18) . . . . ?
C25 C24 C241 C242 -65.0(3) . . . . ?
C25 C24 C241 C243 171.8(2) . . . . ?
C25 C26 C261 C262 89.7(2) . . . . ?
C25 C26 C261 C263 -142.9(2) . . . . ?
C26 C21 C22 Y1 66.33(16) . . . . ?
C26 C21 C22 C23 -4.5(3) . . . . ?
C26 C21 C22 C221 -172.64(18) . . . . ?
C61 C62 C63 C64 0.9(3) . . . . ?
C61 C62 C621 C622 104.5(2) . . . . ?
C61 C62 C621 C623 -130.3(2) . . . . ?
C61 C66 C661 C662 -145.0(2) . . . . ?
C61 C66 C661 C663 91.5(2) . . . . ?
C62 C61 C66 C65 -0.4(3) . . . . ?
C62 C61 C66 C661 -177.72(19) . . . . ?
C62 C63 C64 C65 -0.1(3) . . . . ?
C62 C63 C64 C641 -177.23(19) . . . . ?
C63 C62 C621 C622 -74.7(3) . . . . ?
C63 C62 C621 C623 50.6(3) . . . . ?
C63 C64 C65 C66 -0.9(3) . . . . ?
C63 C64 C641 C642 76.0(3) . . . . ?
C63 C64 C641 C643 -48.6(3) . . . . ?
C64 C65 C66 C61 1.2(3) . . . . ?
C64 C65 C66 C661 178.5(2) . . . . ?
C65 C64 C641 C642 -101.1(2) . . . . ?
C65 C64 C641 C643 134.3(2) . . . . ?
C65 C66 C661 C662 37.7(3) . . . . ?
C65 C66 C661 C663 -85.8(3) . . . . ?
C66 C61 C62 C63 -0.6(3) . . . . ?
C66 C61 C62 C621 -179.75(19) . . . . ?
C221 C22 C23 Y1 -126.54(19) . . . . ?
C221 C22 C23 C24 172.47(19) . . . . ?
C241 C24 C25 Y1 -128.01(18) . . . . ?
C241 C24 C25 C26 164.99(19) . . . . ?
C621 C62 C63 C64 -179.96(19) . . . . ?
C641 C64 C65 C66 176.19(19) . . . . ?
O1 C7 C8 C9 30.6 . . . . ?
C7 O1 C10 C9 -12.0 . . . . ?
C7 C8 C9 C10 -36.4 . . . . ?
C8 C9 C10 O1 30.6 . . . . ?
C10 O1 C7 C8 -12.0 . . . . ?
O2 C11 C12 C13 30.6 . . . . ?
C11 O2 C14 C13 -11.9 . . . . ?
C11 C12 C13 C14 -36.3 . . . . ?
C12 C13 C14 O2 30.5 . . . . ?
C14 O2 C11 C12 -12.0 . . . . ?

loop_
_exptl_oxdiff_crystal_face_indexfrac_h
_exptl_oxdiff_crystal_face_indexfrac_k
_exptl_oxdiff_crystal_face_indexfrac_l
_exptl_oxdiff_crystal_face_x
_exptl_oxdiff_crystal_face_y
_exptl_oxdiff_crystal_face_z
-8.6833 -4.1366 -4.8504 0.0043 0.0081 1.0000
-4.9751 -1.2274 14.5001 0.3299 0.9320 -0.1504
8.0582 2.7141 -12.5064 -0.3263 -0.9202 -0.2160
9.4373 -4.1486 3.1905 0.6607 -0.2331 -0.7135
6.3624 7.4618 4.8496 -0.3386 0.1212 -0.9331
-7.0296 8.4328 -0.9711 -0.9005 0.3186 0.2961
1.0032 -1.9965 -0.0027 0.1908 -0.0634 -0.0100
